data_2205298
loop_
_publ_author_name
'Chen, Dimei'
'Yang, Zhiping'
'Zhong, Ping'
'Hu, Maolin'

_publ_section_title
1-[2,6-Dichloro-4-(trifluoromethyl)phenyl]-5-[(4-dimethylaminobenzylidene)amino]-1<i>H</i>-pyrazole-3-carbonitrile
_journal_issue 3
_journal_name_full 'Acta Crystallographica Section E'
_journal_page_first o702
_journal_page_last o703
_journal_paper_doi 10.1107/S1600536805004654
_journal_volume 61
_journal_year 2005
_chemical_formula_iupac 'C20 H14 Cl2 F3 N5'
_chemical_formula_moiety 'C20 H14 Cl2 F3 N5'
_chemical_formula_sum 'C20 H14 Cl2 F3 N5'
_chemical_formula_weight 452.26
_chemical_melting_point .456E-305
_chemical_name_systematic
;
1-[2,6-Dichloro-4-(trifluoromethyl)phenyl]-
5-[(4-dimethylaminobenzylidene)amino]-1H-pyrazole-3-carbonitrile
;
_space_group_IT_number 2
_symmetry_cell_setting triclinic
_symmetry_space_group_name_Hall '-P 1'
_symmetry_space_group_name_H-M 'P -1'
_atom_sites_solution_hydrogens geom
_atom_sites_solution_primary direct
_atom_sites_solution_secondary difmap
_cell_angle_alpha 67.312(4)
_cell_angle_beta 80.447(4)
_cell_angle_gamma 86.740(4)
_cell_formula_units_Z 2
_cell_length_a 6.5692(14)
_cell_length_b 12.365(3)
_cell_length_c 13.878(3)
_cell_measurement_reflns_used 2322
_cell_measurement_temperature 298(2)
_cell_measurement_theta_max 24.68
_cell_measurement_theta_min 2.82
_cell_volume 1025.6(4)
_computing_cell_refinement 'SAINT (Bruker, 2002)'
_computing_data_collection 'SMART (Bruker, 2002)'
_computing_data_reduction SAINT
_computing_molecular_graphics 'SHELXTL (Bruker, 2002)'
_computing_publication_material SHELXTL
_computing_structure_refinement 'SHELXL97 (Sheldrick, 1997)'
_computing_structure_solution 'SHELXS97 (Sheldrick, 1997)'
_diffrn_ambient_temperature 298(2)
_diffrn_measured_fraction_theta_full 0.975
_diffrn_measured_fraction_theta_max 0.975
_diffrn_measurement_device_type 'Bruker APEX area-detector'
_diffrn_measurement_method '\f and \w'
_diffrn_radiation_monochromator graphite
_diffrn_radiation_source 'fine-focus sealed tube'
_diffrn_radiation_type MoK\a
_diffrn_radiation_wavelength 0.71073
_diffrn_reflns_av_R_equivalents 0.0112
_diffrn_reflns_av_sigmaI/netI 0.0226
_diffrn_reflns_limit_h_max 7
_diffrn_reflns_limit_h_min -7
_diffrn_reflns_limit_k_max 14
_diffrn_reflns_limit_k_min -14
_diffrn_reflns_limit_l_max 15
_diffrn_reflns_limit_l_min -16
_diffrn_reflns_number 5431
_diffrn_reflns_theta_full 25.31
_diffrn_reflns_theta_max 25.31
_diffrn_reflns_theta_min 1.61
_diffrn_standards_decay_% 0
_diffrn_standards_interval_time 0
_diffrn_standards_number 0
_exptl_absorpt_coefficient_mu 0.360
_exptl_absorpt_correction_T_max 0.9217
_exptl_absorpt_correction_T_min 0.8634
_exptl_absorpt_correction_type multi-scan
_exptl_absorpt_process_details '(SADABS; Bruker, 2002)'
_exptl_crystal_colour Colorless
_exptl_crystal_density_diffrn 1.464
_exptl_crystal_density_method 'not measured'
_exptl_crystal_description Block
_exptl_crystal_F_000 460
_exptl_crystal_size_max 0.42
_exptl_crystal_size_mid 0.29
_exptl_crystal_size_min 0.23
_refine_diff_density_max 0.673
_refine_diff_density_min -0.431
_refine_ls_extinction_method none
_refine_ls_goodness_of_fit_ref 1.047
_refine_ls_hydrogen_treatment constr
_refine_ls_matrix_type full
_refine_ls_number_parameters 273
_refine_ls_number_reflns 3638
_refine_ls_number_restraints 0
_refine_ls_restrained_S_all 1.047
_refine_ls_R_factor_all 0.0774
_refine_ls_R_factor_gt 0.0659
_refine_ls_shift/su_max 0.000
_refine_ls_shift/su_mean 0.000
_refine_ls_structure_factor_coef Fsqd
_refine_ls_weighting_details 'calc w = 1/[\s^2^(Fo^2^)+(0.0899P)^2^+0.8389P] where P = (Fo^2^+2Fc^2^)/3'
_refine_ls_weighting_scheme calc
_refine_ls_wR_factor_gt 0.1760
_refine_ls_wR_factor_ref 0.1858
_reflns_number_gt 2936
_reflns_number_total 3638
_reflns_threshold_expression I>2\s(I)
_cod_data_source_file kp6044.cif
_cod_data_source_block I
_cod_depositor_comments
;
The following automatic conversions were performed:
'_exptl_absorpt_correction_type' value 'Multi-scan' changed to
'multi-scan' according to
'/home/saulius/struct/CIF-dictionaries/cif_core.dic' dictionary named
'cif_core.dic' version 2.4.1 from 2010-06-29.

Automatic conversion script
Id: cif_fix_enum 1527 2010-12-29 10:47:43Z saulius 

The following automatic conversions were performed:

'_exptl_absorpt_correction_type' value 'Multi-scan' changed to
'multi-scan' according to
/home/saulius/struct/CIF-dictionaries/cif_core.dic dictionary named
'cif_core.dic' version 2.4.1 from 2010-06-29.

Automatic conversion script
Id: cif_fix_values 1715 2011-07-08 13:25:40Z adriana 
;
_cod_original_sg_symbol_Hall -P1
_cod_database_code 2205298
_cod_database_fobs_code 2205298

loop_
_symmetry_equiv_pos_as_xyz
'x, y, z'
'-x, -y, -z'

loop_
_atom_site_label
_atom_site_fract_x
_atom_site_fract_y
_atom_site_fract_z
_atom_site_U_iso_or_equiv
_atom_site_adp_type
_atom_site_calc_flag
_atom_site_refinement_flags
_atom_site_occupancy
_atom_site_type_symbol
Cl1 0.17763(15) 1.01711(10) 0.62395(8) 0.0776(3) Uani d . 1 Cl
Cl2 -0.3709(2) 0.66437(11) 0.73789(9) 0.0986(4) Uani d . 1 Cl
F1 0.2047(11) 0.7678(5) 0.3594(3) 0.216(3) Uani d . 1 F
F2 0.2414(10) 0.6069(3) 0.4702(3) 0.227(3) Uani d . 1 F
F3 0.4448(8) 0.7388(7) 0.4263(6) 0.248(3) Uani d . 1 F
N1 0.7462(4) 0.5893(3) 1.1675(2) 0.0640(8) Uani d . 1 N
N2 0.0223(4) 0.8040(2) 0.88375(18) 0.0479(6) Uani d . 1 N
N3 -0.1974(4) 0.8768(2) 0.75264(19) 0.0517(6) Uani d . 1 N
N4 -0.3703(4) 0.9399(3) 0.7278(2) 0.0572(7) Uani d . 1 N
N5 -0.7601(5) 1.0858(3) 0.8320(3) 0.0722(9) Uani d . 1 N
C1 0.8836(6) 0.5116(4) 1.1322(3) 0.0742(10) Uani d . 1 C
H1A 0.8260 0.4338 1.1631 0.111 Uiso calc R 1 H
H1B 1.0154 0.5108 1.1537 0.111 Uiso calc R 1 H
H1C 0.9004 0.5386 1.0566 0.111 Uiso calc R 1 H
C2 0.7723(7) 0.5953(4) 1.2671(3) 0.0871(13) Uani d . 1 C
H2A 0.7615 0.6753 1.2612 0.131 Uiso calc R 1 H
H2B 0.9057 0.5657 1.2839 0.131 Uiso calc R 1 H
H2C 0.6671 0.5490 1.3220 0.131 Uiso calc R 1 H
C3 0.5790(5) 0.6381(3) 1.1203(2) 0.0492(7) Uani d . 1 C
C4 0.4341(5) 0.7030(3) 1.1628(2) 0.0570(8) Uani d . 1 C
H4 0.4500 0.7100 1.2255 0.068 Uiso calc R 1 H
C5 0.2705(5) 0.7560(3) 1.1132(2) 0.0540(8) Uani d . 1 C
H5 0.1780 0.7985 1.1429 0.065 Uiso calc R 1 H
C6 0.2386(4) 0.7480(3) 1.0196(2) 0.0458(7) Uani d . 1 C
C7 0.3807(5) 0.6828(3) 0.9781(2) 0.0501(7) Uani d . 1 C
H7 0.3632 0.6753 0.9158 0.060 Uiso calc R 1 H
C8 0.5447(5) 0.6298(3) 1.0265(2) 0.0520(7) Uani d . 1 C
H8 0.6359 0.5870 0.9964 0.062 Uiso calc R 1 H
C9 0.0661(4) 0.8067(3) 0.9694(2) 0.0479(7) Uani d . 1 C
H9 -0.0198 0.8497 1.0015 0.057 Uiso calc R 1 H
C10 -0.1495(4) 0.8675(3) 0.8479(2) 0.0453(7) Uani d . 1 C
C11 -0.3009(5) 0.9267(3) 0.8875(2) 0.0497(7) Uani d . 1 C
H11 -0.3142 0.9368 0.9513 0.060 Uiso calc R 1 H
C12 -0.4308(5) 0.9686(3) 0.8113(2) 0.0500(7) Uani d . 1 C
C13 -0.6153(5) 1.0348(3) 0.8186(3) 0.0549(8) Uani d . 1 C
C14 -0.0812(5) 0.8350(3) 0.6772(2) 0.0539(8) Uani d . 1 C
C15 0.0980(5) 0.8923(3) 0.6149(2) 0.0580(8) Uani d . 1 C
C16 0.2121(6) 0.8510(4) 0.5426(3) 0.0705(10) Uani d . 1 C
H16 0.3342 0.8883 0.5021 0.085 Uiso calc R 1 H
C17 0.1420(7) 0.7544(4) 0.5317(3) 0.0782(12) Uani d . 1 C
C18 -0.0373(7) 0.6981(3) 0.5907(3) 0.0760(11) Uani d . 1 C
H18 -0.0838 0.6336 0.5815 0.091 Uiso calc R 1 H
C19 -0.1485(6) 0.7381(3) 0.6640(3) 0.0634(9) Uani d . 1 C
C20 0.2551(11) 0.7103(5) 0.4511(4) 0.121(2) Uani d . 1 C

loop_
_atom_site_aniso_label
_atom_site_aniso_U_11
_atom_site_aniso_U_22
_atom_site_aniso_U_33
_atom_site_aniso_U_12
_atom_site_aniso_U_13
_atom_site_aniso_U_23
Cl1 0.0658(6) 0.1047(8) 0.0728(6) -0.0015(5) -0.0118(4) -0.0446(6)
Cl2 0.1089(9) 0.1047(9) 0.0861(8) -0.0259(7) 0.0308(6) -0.0555(7)
F1 0.346(8) 0.204(4) 0.082(3) 0.091(5) 0.027(3) -0.076(3)
F2 0.379(8) 0.097(2) 0.147(3) 0.027(3) 0.134(4) -0.057(2)
F3 0.142(4) 0.380(9) 0.310(7) 0.018(5) 0.069(5) -0.273(7)
N1 0.0603(17) 0.0737(19) 0.0635(18) 0.0192(14) -0.0175(14) -0.0315(15)
N2 0.0478(14) 0.0580(15) 0.0401(13) 0.0042(11) -0.0040(10) -0.0227(11)
N3 0.0487(14) 0.0712(17) 0.0403(13) 0.0170(12) -0.0073(10) -0.0290(12)
N4 0.0538(15) 0.0758(18) 0.0484(14) 0.0194(13) -0.0108(12) -0.0322(13)
N5 0.0612(18) 0.083(2) 0.086(2) 0.0205(16) -0.0112(16) -0.0498(18)
C1 0.060(2) 0.078(2) 0.094(3) 0.0213(19) -0.019(2) -0.044(2)
C2 0.096(3) 0.104(3) 0.076(3) 0.035(3) -0.041(2) -0.045(2)
C3 0.0476(16) 0.0517(17) 0.0476(16) 0.0005(13) -0.0024(13) -0.0201(14)
C4 0.0586(19) 0.077(2) 0.0461(17) 0.0121(16) -0.0110(14) -0.0353(16)
C5 0.0543(18) 0.067(2) 0.0494(17) 0.0117(15) -0.0051(14) -0.0340(15)
C6 0.0443(15) 0.0537(17) 0.0409(15) 0.0003(13) -0.0005(12) -0.0223(13)
C7 0.0534(17) 0.0603(18) 0.0438(16) 0.0018(14) -0.0040(13) -0.0293(14)
C8 0.0506(17) 0.0571(18) 0.0548(18) 0.0061(14) -0.0004(14) -0.0325(15)
C9 0.0449(16) 0.0582(18) 0.0442(16) 0.0037(13) -0.0013(12) -0.0263(14)
C10 0.0473(16) 0.0525(16) 0.0375(14) 0.0018(13) -0.0024(12) -0.0207(13)
C11 0.0520(17) 0.0586(18) 0.0447(16) 0.0036(14) -0.0033(13) -0.0286(14)
C12 0.0483(17) 0.0565(18) 0.0481(16) 0.0050(13) -0.0012(13) -0.0262(14)
C13 0.0554(19) 0.0622(19) 0.0532(18) 0.0066(16) -0.0058(14) -0.0304(16)
C14 0.0561(19) 0.071(2) 0.0378(15) 0.0221(16) -0.0094(13) -0.0261(15)
C15 0.0519(18) 0.080(2) 0.0421(16) 0.0191(16) -0.0100(14) -0.0248(16)
C16 0.065(2) 0.088(3) 0.0504(19) 0.0225(19) 0.0017(16) -0.0244(19)
C17 0.103(3) 0.075(2) 0.0447(19) 0.029(2) 0.0087(19) -0.0220(18)
C18 0.111(3) 0.063(2) 0.0492(19) 0.015(2) 0.006(2) -0.0267(17)
C19 0.076(2) 0.070(2) 0.0429(17) 0.0110(18) 0.0012(15) -0.0266(16)
C20 0.162(6) 0.100(4) 0.067(3) 0.037(4) 0.048(3) -0.025(3)

loop_
_atom_type_symbol
_atom_type_description
_atom_type_scat_dispersion_real
_atom_type_scat_dispersion_imag
_atom_type_scat_source
C C 0.0033 0.0016 'International Tables Vol C Tables 4.2.6.8 and 6.1.1.4'
H H 0.0000 0.0000 'International Tables Vol C Tables 4.2.6.8 and 6.1.1.4'
N N 0.0061 0.0033 'International Tables Vol C Tables 4.2.6.8 and 6.1.1.4'
F F 0.0171 0.0103 'International Tables Vol C Tables 4.2.6.8 and 6.1.1.4'
Cl Cl 0.1484 0.1585 'International Tables Vol C Tables 4.2.6.8 and 6.1.1.4'

loop_
_geom_angle_atom_site_label_1
_geom_angle_atom_site_label_2
_geom_angle_atom_site_label_3
_geom_angle
_geom_angle_publ_flag
C3 N1 C1 121.8(3) ?
C3 N1 C2 120.9(3) ?
C1 N1 C2 116.3(3) ?
C9 N2 C10 115.7(2) yes
N4 N3 C10 113.3(2) yes
N4 N3 C14 118.7(2) yes
C10 N3 C14 127.8(2) yes
C12 N4 N3 102.6(2) yes
N1 C1 H1A 109.5 ?
N1 C1 H1B 109.5 ?
H1A C1 H1B 109.5 ?
N1 C1 H1C 109.5 ?
H1A C1 H1C 109.5 ?
H1B C1 H1C 109.5 ?
N1 C2 H2A 109.5 ?
N1 C2 H2B 109.5 ?
H2A C2 H2B 109.5 ?
N1 C2 H2C 109.5 ?
H2A C2 H2C 109.5 ?
H2B C2 H2C 109.5 ?
N1 C3 C8 122.4(3) ?
N1 C3 C4 121.0(3) ?
C8 C3 C4 116.6(3) ?
C5 C4 C3 121.0(3) ?
C5 C4 H4 119.5 ?
C3 C4 H4 119.5 ?
C4 C5 C6 121.9(3) ?
C4 C5 H5 119.0 ?
C6 C5 H5 119.0 ?
C5 C6 C7 117.0(3) ?
C5 C6 C9 119.9(3) ?
C7 C6 C9 123.0(3) ?
C8 C7 C6 121.7(3) ?
C8 C7 H7 119.1 ?
C6 C7 H7 119.1 ?
C7 C8 C3 121.7(3) ?
C7 C8 H8 119.2 ?
C3 C8 H8 119.2 ?
N2 C9 C6 124.8(3) yes
N2 C9 H9 117.6 ?
C6 C9 H9 117.6 ?
C11 C10 N3 105.7(3) yes
C11 C10 N2 134.9(3) yes
N3 C10 N2 119.4(2) yes
C10 C11 C12 104.9(3) yes
C10 C11 H11 127.6 ?
C12 C11 H11 127.6 ?
N4 C12 C11 113.5(3) yes
N4 C12 C13 121.1(3) yes
C11 C12 C13 125.4(3) yes
N5 C13 C12 174.9(4) yes
C15 C14 C19 119.0(3) ?
C15 C14 N3 120.5(3) ?
C19 C14 N3 120.5(3) ?
C14 C15 C16 120.5(4) ?
C14 C15 Cl1 120.2(2) ?
C16 C15 Cl1 119.3(3) ?
C17 C16 C15 119.1(4) ?
C17 C16 H16 120.5 ?
C15 C16 H16 120.5 ?
C18 C17 C16 121.4(3) ?
C18 C17 C20 117.8(5) ?
C16 C17 C20 120.8(5) ?
C17 C18 C19 119.4(4) ?
C17 C18 H18 120.3 ?
C19 C18 H18 120.3 ?
C18 C19 C14 120.6(4) ?
C18 C19 Cl2 118.3(3) ?
C14 C19 Cl2 121.1(2) ?
F2 C20 F3 108.3(6) ?
F2 C20 F1 108.5(7) yes
F3 C20 F1 96.8(5) ?
F2 C20 C17 117.2(4) ?
F3 C20 C17 113.0(6) ?
F1 C20 C17 111.2(5) ?

loop_
_geom_bond_atom_site_label_1
_geom_bond_atom_site_label_2
_geom_bond_distance
_geom_bond_publ_flag
Cl1 C15 1.713(4) yes
Cl2 C19 1.718(4) ?
F1 C20 1.285(7) yes
F2 C20 1.207(7) ?
F3 C20 1.268(8) ?
N1 C3 1.363(4) yes
N1 C1 1.447(4) yes
N1 C2 1.451(5) ?
N2 C9 1.281(4) yes
N2 C10 1.386(4) yes
N3 N4 1.357(3) yes
N3 C10 1.371(4) yes
N3 C14 1.433(4) yes
N4 C12 1.332(4) yes
N5 C13 1.140(4) yes
C1 H1A 0.9600 ?
C1 H1B 0.9600 ?
C1 H1C 0.9600 ?
C2 H2A 0.9600 ?
C2 H2B 0.9600 ?
C2 H2C 0.9600 ?
C3 C8 1.399(4) ?
C3 C4 1.411(4) ?
C4 C5 1.370(4) ?
C4 H4 0.9300 ?
C5 C6 1.390(4) ?
C5 H5 0.9300 ?
C6 C7 1.395(4) ?
C6 C9 1.441(4) ?
C7 C8 1.364(4) ?
C7 H7 0.9300 ?
C8 H8 0.9300 ?
C9 H9 0.9300 ?
C10 C11 1.368(4) yes
C11 C12 1.394(4) yes
C11 H11 0.9300 ?
C12 C13 1.436(4) yes
C14 C15 1.386(5) ?
C14 C19 1.387(5) ?
C15 C16 1.390(5) ?
C16 C17 1.374(6) ?
C16 H16 0.9300 ?
C17 C18 1.369(6) ?
C17 C20 1.500(5) yes
C18 C19 1.383(5) ?
C18 H18 0.9300 ?

loop_
_cod_related_entry_id
_cod_related_entry_database
_cod_related_entry_code
1 ChemSpider 30654786
